data_4347602
loop_
_publ_author_name
'Wang, Haobing'
'Yang, Yang'
'Ma, Haiyan'

_publ_section_title
;
 Exploring Steric Effects in Diastereoselective Synthesis of Chiral
 Aminophenolate Zinc Complexes and Stereoselective Ring-Opening
 Polymerization of rac-Lactide.
;
_journal_issue 15
_journal_name_full 'Inorganic chemistry'
_journal_page_first 7356
_journal_page_last 7372
_journal_paper_doi 10.1021/acs.inorgchem.6b00378
_journal_volume 55
_journal_year 2016
_chemical_absolute_configuration ad
_chemical_formula_sum 'C45 H65 N3 O Si2 Zn'
_chemical_formula_weight 785.55
_space_group_IT_number 4
_space_group_name_Hall 'P 2yb'
_space_group_name_H-M_alt 'P 1 21 1'
_symmetry_cell_setting monoclinic
_symmetry_space_group_name_H-M 'P 1 21 1'
_atom_sites_solution_hydrogens geom
_atom_sites_solution_primary direct
_atom_sites_solution_secondary difmap
_audit_creation_method SHELXL-97
_cell_angle_alpha 90.00
_cell_angle_beta 111.496(3)
_cell_angle_gamma 90.00
_cell_formula_units_Z 2
_cell_length_a 15.123(2)
_cell_length_b 10.8882(14)
_cell_length_c 16.463(2)
_cell_measurement_reflns_used 1836
_cell_measurement_temperature 293(2)
_cell_measurement_theta_max 38.613
_cell_measurement_theta_min 4.593
_cell_volume 2522.3(6)
_computing_cell_refinement 'Bruker SMART'
_computing_data_collection 'Bruker SMART'
_computing_data_reduction 'Bruker SHELXTL'
_computing_molecular_graphics 'Bruker SHELXTL'
_computing_publication_material 'Bruker SHELXTL'
_computing_structure_refinement 'SHELXL-97 (Sheldrick, 1997)'
_computing_structure_solution 'SHELXS-97 (Sheldrick, 1990)'
_diffrn_ambient_temperature 293(2)
_diffrn_measured_fraction_theta_full 0.999
_diffrn_measured_fraction_theta_max 0.999
_diffrn_measurement_device_type 'CCD area detector'
_diffrn_measurement_method 'phi and omega scans'
_diffrn_radiation_monochromator graphite
_diffrn_radiation_source 'fine-focus sealed tube'
_diffrn_radiation_type MoK\a
_diffrn_radiation_wavelength 0.71073
_diffrn_reflns_av_R_equivalents 0.0000
_diffrn_reflns_av_sigmaI/netI 0.1135
_diffrn_reflns_limit_h_max 17
_diffrn_reflns_limit_h_min -18
_diffrn_reflns_limit_k_max 10
_diffrn_reflns_limit_k_min -13
_diffrn_reflns_limit_l_max 19
_diffrn_reflns_limit_l_min 0
_diffrn_reflns_number 7582
_diffrn_reflns_theta_full 25.50
_diffrn_reflns_theta_max 25.50
_diffrn_reflns_theta_min 1.45
_exptl_absorpt_coefficient_mu 0.565
_exptl_absorpt_correction_T_max 1.00000
_exptl_absorpt_correction_T_min 0.12976
_exptl_absorpt_correction_type empirical
_exptl_absorpt_process_details sadabs
_exptl_crystal_colour colorless
_exptl_crystal_density_diffrn 1.034
_exptl_crystal_density_method 'not measured'
_exptl_crystal_description prismatic
_exptl_crystal_F_000 844
_exptl_crystal_size_max 0.276
_exptl_crystal_size_mid 0.203
_exptl_crystal_size_min 0.076
_platon_squeeze_details
;
;
_refine_diff_density_max 0.736
_refine_diff_density_min -0.353
_refine_diff_density_rms 0.079
_refine_ls_abs_structure_details 'Flack H D (1983), Acta Cryst. A39, 876-881'
_refine_ls_abs_structure_Flack 0.032(17)
_refine_ls_extinction_method none
_refine_ls_goodness_of_fit_ref 0.937
_refine_ls_hydrogen_treatment constr
_refine_ls_matrix_type full
_refine_ls_number_parameters 479
_refine_ls_number_reflns 7582
_refine_ls_number_restraints 1
_refine_ls_restrained_S_all 0.937
_refine_ls_R_factor_all 0.0930
_refine_ls_R_factor_gt 0.0622
_refine_ls_shift/su_max 0.000
_refine_ls_shift/su_mean 0.000
_refine_ls_structure_factor_coef Fsqd
_refine_ls_weighting_details 'calc w=1/[\s^2^(Fo^2^)+(0.0701P)^2^+0.0000P] where P=(Fo^2^+2Fc^2^)/3'
_refine_ls_weighting_scheme calc
_refine_ls_wR_factor_gt 0.1359
_refine_ls_wR_factor_ref 0.1487
_reflns_number_gt 5136
_reflns_number_total 7582
_reflns_threshold_expression >2sigma(I)
_cod_data_source_file ic6b00378_si_001.cif
_cod_data_source_block cd212724
_cod_depositor_comments
;
The following automatic conversions were performed:

data item '_symmetry_cell_setting' value 'Monoclinic' was changed to
'monoclinic' in accordance with the
/home/saulius/struct/COD-crude-data/automatic-downloads/DataCite-retrospective/ACS/depositions/lib/dictionaries/cif_core.dic
dictionary named 'cif_core.dic' version 2.4.2 last updated on
2011-04-26.

Automatic conversion script
Id: cif_fix_values 6909 2019-04-08 15:41:33Z antanas 
;
_cod_original_cell_volume 2522.2(6)
_cod_original_sg_symbol_H-M P2(1)
_cod_database_code 4347602

loop_
_symmetry_equiv_pos_as_xyz
'x, y, z'
'-x, y+1/2, -z'

loop_
_atom_site_label
_atom_site_type_symbol
_atom_site_fract_x
_atom_site_fract_y
_atom_site_fract_z
_atom_site_U_iso_or_equiv
_atom_site_adp_type
_atom_site_occupancy
_atom_site_symmetry_multiplicity
_atom_site_calc_flag
_atom_site_refinement_flags
Zn1 Zn 0.67240(4) 0.27742(6) 0.77208(4) 0.04152(18) Uani 1 1 d .
Si1 Si 0.67089(15) 0.1416(2) 0.59258(11) 0.0634(6) Uani 1 1 d .
Si2 Si 0.81042(12) 0.07751(17) 0.76638(11) 0.0480(4) Uani 1 1 d .
N1 N 0.6696(3) 0.4753(5) 0.7500(3) 0.0479(13) Uani 1 1 d .
N2 N 0.5254(3) 0.2986(5) 0.7519(3) 0.0403(12) Uani 1 1 d .
N3 N 0.7140(3) 0.1617(5) 0.7029(3) 0.0445(12) Uani 1 1 d .
O1 O 0.7375(2) 0.2835(5) 0.8986(2) 0.0414(8) Uani 1 1 d .
C1 C 0.7474(3) 0.3807(5) 0.9491(3) 0.0360(13) Uani 1 1 d .
C2 C 0.7624(4) 0.3667(6) 1.0395(4) 0.0366(13) Uani 1 1 d .
C3 C 0.7655(4) 0.4745(6) 1.0878(4) 0.0472(15) Uani 1 1 d .
H3 H 0.7729 0.4667 1.1462 0.057 Uiso 1 1 calc R
C4 C 0.7582(4) 0.5897(6) 1.0533(4) 0.0497(15) Uani 1 1 d .
C5 C 0.7487(4) 0.6024(6) 0.9671(4) 0.0511(16) Uani 1 1 d .
H5 H 0.7443 0.6803 0.9428 0.061 Uiso 1 1 calc R
C6 C 0.7457(4) 0.5003(5) 0.9169(4) 0.0398(13) Uani 1 1 d .
C7 C 0.7513(5) 0.5226(8) 0.8272(5) 0.070(2) Uani 1 1 d .
H7A H 0.7567 0.6103 0.8199 0.084 Uiso 1 1 calc R
H7B H 0.8092 0.4849 0.8266 0.084 Uiso 1 1 calc R
C8 C 0.5775(4) 0.5147(5) 0.7514(4) 0.0483(15) Uani 1 1 d .
H8A H 0.5602 0.5926 0.7212 0.058 Uiso 1 1 calc R
H8B H 0.5834 0.5274 0.8115 0.058 Uiso 1 1 calc R
C9 C 0.4990(4) 0.4228(6) 0.7094(4) 0.0475(16) Uani 1 1 d .
H9 H 0.4873 0.4163 0.6470 0.057 Uiso 1 1 calc R
C10 C 0.4077(4) 0.4600(7) 0.7219(5) 0.0584(18) Uani 1 1 d .
H10A H 0.4054 0.5482 0.7292 0.070 Uiso 1 1 calc R
H10B H 0.3524 0.4349 0.6723 0.070 Uiso 1 1 calc R
C11 C 0.4117(5) 0.3935(8) 0.8036(4) 0.069(2) Uani 1 1 d .
H11A H 0.3559 0.3422 0.7917 0.082 Uiso 1 1 calc R
H11B H 0.4141 0.4520 0.8489 0.082 Uiso 1 1 calc R
C12 C 0.5019(4) 0.3146(5) 0.8328(4) 0.0475(15) Uani 1 1 d .
H12A H 0.5534 0.3556 0.8784 0.057 Uiso 1 1 calc R
H12B H 0.4906 0.2357 0.8545 0.057 Uiso 1 1 calc R
C13 C 0.7619(6) 0.7029(8) 1.1095(6) 0.080(2) Uani 1 1 d .
H13A H 0.7051 0.7067 1.1225 0.120 Uiso 1 1 calc R
H13B H 0.7667 0.7755 1.0783 0.120 Uiso 1 1 calc R
H13C H 0.8162 0.6974 1.1629 0.120 Uiso 1 1 calc R
C14 C 0.6833(5) 0.5151(7) 0.6675(4) 0.0612(19) Uani 1 1 d .
H14 H 0.6296 0.4815 0.6187 0.073 Uiso 1 1 calc R
C15 C 0.7694(6) 0.4624(8) 0.6607(5) 0.081(2) Uani 1 1 d .
H15A H 0.8236 0.5095 0.6957 0.122 Uiso 1 1 calc R
H15B H 0.7644 0.4642 0.6009 0.122 Uiso 1 1 calc R
H15C H 0.7765 0.3790 0.6810 0.122 Uiso 1 1 calc R
C16 C 0.6806(7) 0.6542(8) 0.6545(6) 0.097(3) Uani 1 1 d .
H16A H 0.7440 0.6865 0.6786 0.145 Uiso 1 1 calc R
H16B H 0.6425 0.6909 0.6836 0.145 Uiso 1 1 calc R
H16C H 0.6535 0.6727 0.5933 0.145 Uiso 1 1 calc R
C17 C 0.4628(5) 0.2009(7) 0.6971(4) 0.0559(17) Uani 1 1 d .
H17A H 0.4644 0.2058 0.6388 0.067 Uiso 1 1 calc R
H17B H 0.3981 0.2166 0.6925 0.067 Uiso 1 1 calc R
C18 C 0.4897(5) 0.0737(7) 0.7311(5) 0.0650(19) Uani 1 1 d .
H18A H 0.4946 0.0714 0.7915 0.078 Uiso 1 1 calc R
H18B H 0.5521 0.0555 0.7303 0.078 Uiso 1 1 calc R
C19 C 0.4225(6) -0.0253(8) 0.6820(7) 0.096(3) Uani 1 1 d .
H19A H 0.3613 -0.0113 0.6870 0.115 Uiso 1 1 calc R
H19B H 0.4136 -0.0194 0.6207 0.115 Uiso 1 1 calc R
C20 C 0.4548(7) -0.1508(9) 0.7129(7) 0.108(3) Uani 1 1 d .
H20A H 0.5168 -0.1641 0.7112 0.162 Uiso 1 1 calc R
H20B H 0.4111 -0.2094 0.6758 0.162 Uiso 1 1 calc R
H20C H 0.4574 -0.1603 0.7717 0.162 Uiso 1 1 calc R
C21 C 0.7724(3) 0.2407(5) 1.0831(3) 0.0370(15) Uani 1 1 d .
C22 C 0.6720(4) 0.1790(5) 1.0461(3) 0.0395(14) Uani 1 1 d .
C23 C 0.6507(4) 0.0753(6) 0.9978(4) 0.0447(14) Uani 1 1 d .
H23 H 0.6973 0.0376 0.9821 0.054 Uiso 1 1 calc R
C24 C 0.5610(4) 0.0244(6) 0.9713(4) 0.0488(15) Uani 1 1 d .
H24 H 0.5487 -0.0474 0.9384 0.059 Uiso 1 1 calc R
C25 C 0.4909(4) 0.0757(7) 0.9917(4) 0.0565(18) Uani 1 1 d .
H25 H 0.4316 0.0384 0.9758 0.068 Uiso 1 1 calc R
C26 C 0.5096(4) 0.1848(6) 1.0368(4) 0.0524(17) Uani 1 1 d .
H26 H 0.4617 0.2239 1.0498 0.063 Uiso 1 1 calc R
C27 C 0.5977(4) 0.2360(6) 1.0626(4) 0.0483(16) Uani 1 1 d .
H27 H 0.6086 0.3108 1.0919 0.058 Uiso 1 1 calc R
C28 C 0.8080(4) 0.2491(6) 1.1850(3) 0.0420(16) Uani 1 1 d .
C29 C 0.7629(5) 0.1922(7) 1.2355(4) 0.0594(18) Uani 1 1 d .
H29 H 0.7050 0.1527 1.2079 0.071 Uiso 1 1 calc R
C30 C 0.8017(5) 0.1934(8) 1.3229(4) 0.073(2) Uani 1 1 d .
H30 H 0.7721 0.1507 1.3549 0.088 Uiso 1 1 calc R
C31 C 0.8837(6) 0.2559(11) 1.3659(4) 0.093(3) Uani 1 1 d .
H31 H 0.9065 0.2646 1.4263 0.112 Uiso 1 1 calc R
C32 C 0.9312(5) 0.3055(10) 1.3173(4) 0.089(3) Uani 1 1 d .
H32 H 0.9911 0.3395 1.3454 0.107 Uiso 1 1 calc R
C33 C 0.8933(4) 0.3060(7) 1.2306(4) 0.061(2) Uani 1 1 d .
H33 H 0.9254 0.3460 1.1997 0.073 Uiso 1 1 calc R
C34 C 0.8507(4) 0.1607(6) 1.0716(3) 0.0395(14) Uani 1 1 d .
C35 C 0.8617(4) 0.0390(6) 1.0986(4) 0.0555(17) Uani 1 1 d .
H35 H 0.8185 0.0039 1.1200 0.067 Uiso 1 1 calc R
C36 C 0.9368(5) -0.0308(8) 1.0940(5) 0.074(2) Uani 1 1 d .
H36 H 0.9419 -0.1127 1.1111 0.088 Uiso 1 1 calc R
C37 C 1.0014(5) 0.0165(8) 1.0658(5) 0.071(2) Uani 1 1 d .
H37 H 1.0506 -0.0321 1.0625 0.085 Uiso 1 1 calc R
C38 C 0.9947(4) 0.1373(10) 1.0418(4) 0.072(2) Uani 1 1 d .
H38 H 1.0410 0.1716 1.0241 0.087 Uiso 1 1 calc R
C39 C 0.9198(4) 0.2094(7) 1.0435(4) 0.0554(17) Uani 1 1 d .
H39 H 0.9157 0.2910 1.0257 0.066 Uiso 1 1 calc R
C40 C 0.5746(7) 0.2531(11) 0.5313(4) 0.118(4) Uani 1 1 d .
H40A H 0.5298 0.2598 0.5600 0.177 Uiso 1 1 calc R
H40B H 0.5427 0.2242 0.4727 0.177 Uiso 1 1 calc R
H40C H 0.6022 0.3321 0.5300 0.177 Uiso 1 1 calc R
C41 C 0.6172(7) -0.0120(9) 0.5564(5) 0.102(3) Uani 1 1 d .
H41A H 0.5970 -0.0466 0.6004 0.152 Uiso 1 1 calc R
H41B H 0.6635 -0.0650 0.5472 0.152 Uiso 1 1 calc R
H41C H 0.5634 -0.0037 0.5028 0.152 Uiso 1 1 calc R
C42 C 0.7613(7) 0.1635(11) 0.5421(6) 0.109(3) Uani 1 1 d .
H42A H 0.7699 0.2497 0.5350 0.164 Uiso 1 1 calc R
H42B H 0.7403 0.1240 0.4861 0.164 Uiso 1 1 calc R
H42C H 0.8205 0.1281 0.5791 0.164 Uiso 1 1 calc R
C43 C 0.7833(5) -0.0067(7) 0.8518(5) 0.068(2) Uani 1 1 d .
H43A H 0.7665 0.0507 0.8880 0.101 Uiso 1 1 calc R
H43B H 0.8382 -0.0527 0.8868 0.101 Uiso 1 1 calc R
H43C H 0.7312 -0.0618 0.8249 0.101 Uiso 1 1 calc R
C44 C 0.9151(5) 0.1810(8) 0.8167(5) 0.078(2) Uani 1 1 d .
H44A H 0.9234 0.2316 0.7722 0.117 Uiso 1 1 calc R
H44B H 0.9711 0.1324 0.8440 0.117 Uiso 1 1 calc R
H44C H 0.9045 0.2323 0.8597 0.117 Uiso 1 1 calc R
C45 C 0.8519(6) -0.0434(9) 0.7050(6) 0.094(3) Uani 1 1 d .
H45A H 0.7979 -0.0780 0.6596 0.142 Uiso 1 1 calc R
H45B H 0.8855 -0.1071 0.7447 0.142 Uiso 1 1 calc R
H45C H 0.8934 -0.0062 0.6798 0.142 Uiso 1 1 calc R

loop_
_atom_site_aniso_label
_atom_site_aniso_U_11
_atom_site_aniso_U_22
_atom_site_aniso_U_33
_atom_site_aniso_U_23
_atom_site_aniso_U_13
_atom_site_aniso_U_12
Zn1 0.0474(4) 0.0399(4) 0.0377(3) 0.0038(4) 0.0160(3) 0.0057(4)
Si1 0.0746(13) 0.0791(15) 0.0353(9) -0.0038(10) 0.0188(9) 0.0120(11)
Si2 0.0478(10) 0.0510(11) 0.0447(9) -0.0067(9) 0.0165(8) 0.0058(8)
N1 0.053(3) 0.047(3) 0.045(3) 0.013(2) 0.020(3) -0.001(2)
N2 0.041(2) 0.040(3) 0.040(2) 0.016(2) 0.016(2) 0.005(2)
N3 0.055(3) 0.044(3) 0.037(2) -0.001(2) 0.020(2) 0.008(2)
O1 0.050(2) 0.034(2) 0.0385(18) 0.010(2) 0.0142(16) 0.009(2)
C1 0.027(3) 0.036(3) 0.043(3) 0.001(3) 0.010(2) 0.001(2)
C2 0.034(3) 0.033(3) 0.042(3) -0.003(3) 0.012(3) -0.007(3)
C3 0.044(3) 0.052(4) 0.045(3) -0.002(3) 0.016(3) -0.003(3)
C4 0.046(3) 0.042(4) 0.060(4) -0.015(3) 0.018(3) -0.009(3)
C5 0.054(4) 0.035(4) 0.066(4) 0.006(3) 0.023(3) -0.007(3)
C6 0.038(3) 0.037(4) 0.043(3) 0.002(3) 0.014(3) -0.007(3)
C7 0.071(5) 0.063(5) 0.069(5) 0.010(4) 0.016(4) 0.000(4)
C8 0.042(3) 0.037(4) 0.059(4) 0.017(3) 0.011(3) 0.012(3)
C9 0.050(4) 0.041(4) 0.046(4) 0.002(3) 0.011(3) 0.011(3)
C10 0.050(4) 0.050(4) 0.073(5) 0.003(4) 0.019(3) 0.007(3)
C11 0.065(4) 0.084(6) 0.062(4) 0.002(4) 0.028(4) 0.021(4)
C12 0.060(4) 0.040(4) 0.045(3) 0.003(3) 0.022(3) 0.001(3)
C13 0.082(5) 0.057(5) 0.099(6) -0.022(4) 0.031(5) -0.009(4)
C14 0.065(4) 0.072(5) 0.051(4) 0.016(4) 0.026(3) -0.002(4)
C15 0.092(6) 0.091(7) 0.079(5) 0.024(5) 0.052(5) -0.006(5)
C16 0.133(8) 0.075(6) 0.092(6) 0.045(5) 0.054(6) 0.008(5)
C17 0.053(4) 0.063(5) 0.047(4) 0.004(3) 0.012(3) 0.001(3)
C18 0.087(5) 0.038(4) 0.073(5) 0.003(4) 0.034(4) -0.004(4)
C19 0.108(7) 0.050(5) 0.124(8) -0.023(5) 0.036(6) -0.022(5)
C20 0.127(8) 0.075(7) 0.125(8) -0.023(6) 0.049(7) -0.025(6)
C21 0.034(3) 0.042(4) 0.036(3) 0.001(3) 0.014(2) -0.003(2)
C22 0.043(3) 0.036(3) 0.033(3) 0.014(3) 0.007(3) 0.006(3)
C23 0.044(3) 0.046(4) 0.046(3) 0.005(3) 0.018(3) -0.001(3)
C24 0.052(4) 0.042(4) 0.048(3) -0.001(3) 0.013(3) -0.011(3)
C25 0.038(3) 0.065(5) 0.061(4) 0.015(4) 0.011(3) -0.005(3)
C26 0.042(4) 0.044(4) 0.078(5) 0.000(4) 0.030(3) 0.002(3)
C27 0.044(3) 0.048(4) 0.056(3) 0.002(3) 0.021(3) 0.001(3)
C28 0.041(3) 0.047(5) 0.037(3) -0.008(3) 0.013(2) -0.005(3)
C29 0.061(4) 0.076(5) 0.044(3) -0.001(3) 0.022(3) -0.018(4)
C30 0.072(5) 0.104(7) 0.045(4) 0.002(4) 0.023(4) -0.024(5)
C31 0.090(5) 0.139(10) 0.043(3) 0.020(6) 0.015(4) -0.020(6)
C32 0.062(4) 0.150(10) 0.048(4) -0.027(5) 0.011(3) -0.038(5)
C33 0.048(4) 0.091(7) 0.042(3) 0.013(4) 0.014(3) -0.020(3)
C34 0.038(3) 0.049(4) 0.026(3) 0.000(3) 0.006(2) 0.001(3)
C35 0.049(4) 0.062(5) 0.050(4) 0.009(3) 0.012(3) 0.010(3)
C36 0.065(5) 0.074(6) 0.072(5) 0.022(4) 0.013(4) 0.033(4)
C37 0.051(4) 0.089(6) 0.066(5) 0.007(5) 0.013(4) 0.041(4)
C38 0.032(4) 0.134(8) 0.049(4) -0.002(5) 0.013(3) 0.009(4)
C39 0.036(3) 0.084(5) 0.045(3) 0.006(4) 0.013(3) 0.008(3)
C40 0.147(8) 0.144(11) 0.043(4) 0.008(6) 0.012(4) 0.069(8)
C41 0.115(7) 0.099(7) 0.064(5) -0.033(5) 0.001(5) -0.015(6)
C42 0.122(8) 0.137(10) 0.081(6) 0.002(6) 0.052(6) 0.016(7)
C43 0.066(5) 0.070(5) 0.068(5) 0.017(4) 0.024(4) -0.002(4)
C44 0.063(5) 0.101(7) 0.065(4) 0.007(5) 0.017(4) -0.008(4)
C45 0.095(6) 0.109(8) 0.077(5) -0.002(5) 0.028(5) 0.026(5)

loop_
_atom_type_symbol
_atom_type_description
_atom_type_scat_dispersion_real
_atom_type_scat_dispersion_imag
_atom_type_scat_source
C C 0.0033 0.0016 'International Tables Vol C Tables 4.2.6.8 and 6.1.1.4'
H H 0.0000 0.0000 'International Tables Vol C Tables 4.2.6.8 and 6.1.1.4'
N N 0.0061 0.0033 'International Tables Vol C Tables 4.2.6.8 and 6.1.1.4'
O O 0.0106 0.0060 'International Tables Vol C Tables 4.2.6.8 and 6.1.1.4'
Si Si 0.0817 0.0704 'International Tables Vol C Tables 4.2.6.8 and 6.1.1.4'
Zn Zn 0.2839 1.4301 'International Tables Vol C Tables 4.2.6.8 and 6.1.1.4'

loop_
_geom_angle_atom_site_label_1
_geom_angle_atom_site_label_2
_geom_angle_atom_site_label_3
_geom_angle
N3 Zn1 O1 120.02(18)
N3 Zn1 N2 121.26(19)
O1 Zn1 N2 104.57(15)
N3 Zn1 N1 122.07(19)
O1 Zn1 N1 96.6(2)
N2 Zn1 N1 84.95(18)
N3 Si1 C42 113.8(4)
N3 Si1 C41 114.1(3)
C42 Si1 C41 106.2(5)
N3 Si1 C40 114.0(3)
C42 Si1 C40 103.3(5)
C41 Si1 C40 104.3(5)
N3 Si2 C43 110.7(3)
N3 Si2 C44 109.9(3)
C43 Si2 C44 110.5(3)
N3 Si2 C45 114.8(3)
C43 Si2 C45 105.6(4)
C44 Si2 C45 105.2(4)
C8 N1 C7 112.2(5)
C8 N1 C14 112.0(5)
C7 N1 C14 108.8(5)
C8 N1 Zn1 104.2(3)
C7 N1 Zn1 103.7(4)
C14 N1 Zn1 115.6(4)
C17 N2 C9 110.9(5)
C17 N2 C12 108.3(4)
C9 N2 C12 101.4(4)
C17 N2 Zn1 114.3(4)
C9 N2 Zn1 104.7(3)
C12 N2 Zn1 116.3(3)
Si1 N3 Si2 119.2(3)
Si1 N3 Zn1 128.7(3)
Si2 N3 Zn1 112.0(2)
C1 O1 Zn1 126.5(4)
O1 C1 C6 121.6(5)
O1 C1 C2 120.6(5)
C6 C1 C2 117.8(5)
C3 C2 C1 117.3(5)
C3 C2 C21 120.4(5)
C1 C2 C21 122.3(5)
C4 C3 C2 123.4(6)
C4 C3 H3 118.3
C2 C3 H3 118.3
C3 C4 C5 118.8(6)
C3 C4 C13 120.6(6)
C5 C4 C13 120.6(7)
C6 C5 C4 120.3(6)
C6 C5 H5 119.8
C4 C5 H5 119.8
C5 C6 C1 122.1(5)
C5 C6 C7 116.8(6)
C1 C6 C7 120.8(6)
N1 C7 C6 116.3(6)
N1 C7 H7A 108.2
C6 C7 H7A 108.2
N1 C7 H7B 108.2
C6 C7 H7B 108.2
H7A C7 H7B 107.4
N1 C8 C9 113.0(5)
N1 C8 H8A 109.0
C9 C8 H8A 109.0
N1 C8 H8B 109.0
C9 C8 H8B 109.0
H8A C8 H8B 107.8
N2 C9 C8 110.5(5)
N2 C9 C10 106.0(5)
C8 C9 C10 111.1(5)
N2 C9 H9 109.7
C8 C9 H9 109.7
C10 C9 H9 109.7
C11 C10 C9 104.5(5)
C11 C10 H10A 110.8
C9 C10 H10A 110.8
C11 C10 H10B 110.8
C9 C10 H10B 110.8
H10A C10 H10B 108.9
C10 C11 C12 106.7(5)
C10 C11 H11A 110.4
C12 C11 H11A 110.4
C10 C11 H11B 110.4
C12 C11 H11B 110.4
H11A C11 H11B 108.6
N2 C12 C11 105.0(5)
N2 C12 H12A 110.7
C11 C12 H12A 110.7
N2 C12 H12B 110.7
C11 C12 H12B 110.7
H12A C12 H12B 108.8
C4 C13 H13A 109.5
C4 C13 H13B 109.5
H13A C13 H13B 109.5
C4 C13 H13C 109.5
H13A C13 H13C 109.5
H13B C13 H13C 109.5
C15 C14 N1 112.0(6)
C15 C14 C16 110.9(7)
N1 C14 C16 113.8(6)
C15 C14 H14 106.5
N1 C14 H14 106.5
C16 C14 H14 106.5
C14 C15 H15A 109.5
C14 C15 H15B 109.5
H15A C15 H15B 109.5
C14 C15 H15C 109.5
H15A C15 H15C 109.5
H15B C15 H15C 109.5
C14 C16 H16A 109.5
C14 C16 H16B 109.5
H16A C16 H16B 109.5
C14 C16 H16C 109.5
H16A C16 H16C 109.5
H16B C16 H16C 109.5
N2 C17 C18 114.2(5)
N2 C17 H17A 108.7
C18 C17 H17A 108.7
N2 C17 H17B 108.7
C18 C17 H17B 108.7
H17A C17 H17B 107.6
C17 C18 C19 115.3(7)
C17 C18 H18A 108.4
C19 C18 H18A 108.4
C17 C18 H18B 108.4
C19 C18 H18B 108.4
H18A C18 H18B 107.5
C20 C19 C18 114.0(8)
C20 C19 H19A 108.8
C18 C19 H19A 108.8
C20 C19 H19B 108.8
C18 C19 H19B 108.8
H19A C19 H19B 107.6
C19 C20 H20A 109.5
C19 C20 H20B 109.5
H20A C20 H20B 109.5
C19 C20 H20C 109.5
H20A C20 H20C 109.5
H20B C20 H20C 109.5
C2 C21 C34 113.5(4)
C2 C21 C28 112.7(4)
C34 C21 C28 100.9(4)
C2 C21 C22 106.7(4)
C34 C21 C22 113.0(5)
C28 C21 C22 110.2(4)
C23 C22 C27 116.8(6)
C23 C22 C21 125.2(5)
C27 C22 C21 118.0(5)
C22 C23 C24 121.1(6)
C22 C23 H23 119.4
C24 C23 H23 119.4
C25 C24 C23 121.8(6)
C25 C24 H24 119.1
C23 C24 H24 119.1
C24 C25 C26 118.0(6)
C24 C25 H25 121.0
C26 C25 H25 121.0
C27 C26 C25 120.4(6)
C27 C26 H26 119.8
C25 C26 H26 119.8
C26 C27 C22 121.6(6)
C26 C27 H27 119.2
C22 C27 H27 119.2
C33 C28 C29 116.0(5)
C33 C28 C21 119.7(5)
C29 C28 C21 124.1(5)
C30 C29 C28 121.1(6)
C30 C29 H29 119.4
C28 C29 H29 119.4
C29 C30 C31 121.3(7)
C29 C30 H30 119.4
C31 C30 H30 119.4
C30 C31 C32 117.8(6)
C30 C31 H31 121.1
C32 C31 H31 121.1
C33 C32 C31 121.2(7)
C33 C32 H32 119.4
C31 C32 H32 119.4
C32 C33 C28 122.1(6)
C32 C33 H33 118.9
C28 C33 H33 118.9
C35 C34 C39 117.0(6)
C35 C34 C21 120.5(5)
C39 C34 C21 122.1(6)
C34 C35 C36 120.5(7)
C34 C35 H35 119.8
C36 C35 H35 119.8
C37 C36 C35 121.8(8)
C37 C36 H36 119.1
C35 C36 H36 119.1
C36 C37 C38 119.2(7)
C36 C37 H37 120.4
C38 C37 H37 120.4
C37 C38 C39 120.9(7)
C37 C38 H38 119.5
C39 C38 H38 119.5
C38 C39 C34 120.5(7)
C38 C39 H39 119.7
C34 C39 H39 119.7
Si1 C40 H40A 109.5
Si1 C40 H40B 109.5
H40A C40 H40B 109.5
Si1 C40 H40C 109.5
H40A C40 H40C 109.5
H40B C40 H40C 109.5
Si1 C41 H41A 109.5
Si1 C41 H41B 109.5
H41A C41 H41B 109.5
Si1 C41 H41C 109.5
H41A C41 H41C 109.5
H41B C41 H41C 109.5
Si1 C42 H42A 109.5
Si1 C42 H42B 109.5
H42A C42 H42B 109.5
Si1 C42 H42C 109.5
H42A C42 H42C 109.5
H42B C42 H42C 109.5
Si2 C43 H43A 109.5
Si2 C43 H43B 109.5
H43A C43 H43B 109.5
Si2 C43 H43C 109.5
H43A C43 H43C 109.5
H43B C43 H43C 109.5
Si2 C44 H44A 109.5
Si2 C44 H44B 109.5
H44A C44 H44B 109.5
Si2 C44 H44C 109.5
H44A C44 H44C 109.5
H44B C44 H44C 109.5
Si2 C45 H45A 109.5
Si2 C45 H45B 109.5
H45A C45 H45B 109.5
Si2 C45 H45C 109.5
H45A C45 H45C 109.5
H45B C45 H45C 109.5

loop_
_geom_bond_atom_site_label_1
_geom_bond_atom_site_label_2
_geom_bond_distance
Zn1 N3 1.950(5)
Zn1 O1 1.952(3)
Zn1 N2 2.136(4)
Zn1 N1 2.183(5)
Si1 N3 1.704(5)
Si1 C42 1.858(9)
Si1 C41 1.859(9)
Si1 C40 1.880(9)
Si2 N3 1.715(5)
Si2 C43 1.846(7)
Si2 C44 1.871(8)
Si2 C45 1.901(9)
N1 C8 1.467(7)
N1 C7 1.502(8)
N1 C14 1.510(7)
N2 C17 1.489(8)
N2 C9 1.508(7)
N2 C12 1.509(7)
O1 C1 1.320(7)
C1 C6 1.402(8)
C1 C2 1.431(7)
C2 C3 1.407(8)
C2 C21 1.530(8)
C3 C4 1.365(9)
C3 H3 0.9300
C4 C5 1.380(8)
C4 C13 1.530(9)
C5 C6 1.376(8)
C5 H5 0.9300
C6 C7 1.529(9)
C7 H7A 0.9700
C7 H7B 0.9700
C8 C9 1.512(9)
C8 H8A 0.9700
C8 H8B 0.9700
C9 C10 1.523(8)
C9 H9 0.9800
C10 C11 1.509(9)
C10 H10A 0.9700
C10 H10B 0.9700
C11 C12 1.534(9)
C11 H11A 0.9700
C11 H11B 0.9700
C12 H12A 0.9700
C12 H12B 0.9700
C13 H13A 0.9600
C13 H13B 0.9600
C13 H13C 0.9600
C14 C15 1.464(10)
C14 C16 1.529(10)
C14 H14 0.9800
C15 H15A 0.9600
C15 H15B 0.9600
C15 H15C 0.9600
C16 H16A 0.9600
C16 H16B 0.9600
C16 H16C 0.9600
C17 C18 1.493(9)
C17 H17A 0.9700
C17 H17B 0.9700
C18 C19 1.499(10)
C18 H18A 0.9700
C18 H18B 0.9700
C19 C20 1.477(13)
C19 H19A 0.9700
C19 H19B 0.9700
C20 H20A 0.9600
C20 H20B 0.9600
C20 H20C 0.9600
C21 C34 1.537(7)
C21 C28 1.565(7)
C21 C22 1.565(8)
C22 C23 1.351(8)
C22 C27 1.395(8)
C23 C24 1.380(8)
C23 H23 0.9300
C24 C25 1.345(9)
C24 H24 0.9300
C25 C26 1.375(9)
C25 H25 0.9300
C26 C27 1.361(8)
C26 H26 0.9300
C27 H27 0.9300
C28 C33 1.380(8)
C28 C29 1.399(8)
C29 C30 1.341(9)
C29 H29 0.9300
C30 C31 1.363(11)
C30 H30 0.9300
C31 C32 1.368(10)
C31 H31 0.9300
C32 C33 1.329(8)
C32 H32 0.9300
C33 H33 0.9300
C34 C35 1.389(9)
C34 C39 1.393(8)
C35 C36 1.392(9)
C35 H35 0.9300
C36 C37 1.330(10)
C36 H36 0.9300
C37 C38 1.367(11)
C37 H37 0.9300
C38 C39 1.387(9)
C38 H38 0.9300
C39 H39 0.9300
C40 H40A 0.9600
C40 H40B 0.9600
C40 H40C 0.9600
C41 H41A 0.9600
C41 H41B 0.9600
C41 H41C 0.9600
C42 H42A 0.9600
C42 H42B 0.9600
C42 H42C 0.9600
C43 H43A 0.9600
C43 H43B 0.9600
C43 H43C 0.9600
C44 H44A 0.9600
C44 H44B 0.9600
C44 H44C 0.9600
C45 H45A 0.9600
C45 H45B 0.9600
C45 H45C 0.9600

loop_
_geom_torsion_atom_site_label_1
_geom_torsion_atom_site_label_2
_geom_torsion_atom_site_label_3
_geom_torsion_atom_site_label_4
_geom_torsion
N3 Zn1 N1 C8 134.9(4)
O1 Zn1 N1 C8 -93.3(4)
N2 Zn1 N1 C8 10.8(4)
N3 Zn1 N1 C7 -107.5(4)
O1 Zn1 N1 C7 24.3(4)
N2 Zn1 N1 C7 128.4(4)
N3 Zn1 N1 C14 11.4(5)
O1 Zn1 N1 C14 143.3(4)
N2 Zn1 N1 C14 -112.6(4)
N3 Zn1 N2 C17 12.9(4)
O1 Zn1 N2 C17 -126.8(4)
N1 Zn1 N2 C17 137.7(4)
N3 Zn1 N2 C9 -108.7(4)
O1 Zn1 N2 C9 111.7(4)
N1 Zn1 N2 C9 16.1(3)
N3 Zn1 N2 C12 140.4(4)
O1 Zn1 N2 C12 0.7(4)
N1 Zn1 N2 C12 -94.9(4)
C42 Si1 N3 Si2 -55.1(5)
C41 Si1 N3 Si2 67.0(5)
C40 Si1 N3 Si2 -173.2(5)
C42 Si1 N3 Zn1 121.6(5)
C41 Si1 N3 Zn1 -116.4(5)
C40 Si1 N3 Zn1 3.4(6)
C43 Si2 N3 Si1 -125.2(4)
C44 Si2 N3 Si1 112.5(4)
C45 Si2 N3 Si1 -5.8(5)
C43 Si2 N3 Zn1 57.6(4)
C44 Si2 N3 Zn1 -64.7(4)
C45 Si2 N3 Zn1 177.1(4)
O1 Zn1 N3 Si1 -178.3(3)
N2 Zn1 N3 Si1 48.0(4)
N1 Zn1 N3 Si1 -57.0(4)
O1 Zn1 N3 Si2 -1.5(4)
N2 Zn1 N3 Si2 -135.2(2)
N1 Zn1 N3 Si2 119.8(3)
N3 Zn1 O1 C1 149.8(4)
N2 Zn1 O1 C1 -69.9(4)
N1 Zn1 O1 C1 16.6(4)
Zn1 O1 C1 C6 -25.7(7)
Zn1 O1 C1 C2 155.6(4)
O1 C1 C2 C3 -175.6(4)
C6 C1 C2 C3 5.7(7)
O1 C1 C2 C21 3.0(7)
C6 C1 C2 C21 -175.7(5)
C1 C2 C3 C4 -2.3(8)
C21 C2 C3 C4 179.1(5)
C2 C3 C4 C5 -1.0(9)
C2 C3 C4 C13 179.8(6)
C3 C4 C5 C6 0.6(9)
C13 C4 C5 C6 179.8(6)
C4 C5 C6 C1 3.2(9)
C4 C5 C6 C7 -170.3(6)
O1 C1 C6 C5 175.0(5)
C2 C1 C6 C5 -6.3(8)
O1 C1 C6 C7 -11.8(8)
C2 C1 C6 C7 166.9(5)
C8 N1 C7 C6 50.6(8)
C14 N1 C7 C6 175.1(6)
Zn1 N1 C7 C6 -61.3(7)
C5 C6 C7 N1 -121.8(7)
C1 C6 C7 N1 64.7(8)
C7 N1 C8 C9 -149.0(5)
C14 N1 C8 C9 88.3(6)
Zn1 N1 C8 C9 -37.4(5)
C17 N2 C9 C8 -164.5(5)
C12 N2 C9 C8 80.6(5)
Zn1 N2 C9 C8 -40.8(5)
C17 N2 C9 C10 75.0(6)
C12 N2 C9 C10 -39.9(6)
Zn1 N2 C9 C10 -161.3(4)
N1 C8 C9 N2 55.9(6)
N1 C8 C9 C10 173.3(5)
N2 C9 C10 C11 26.9(7)
C8 C9 C10 C11 -93.2(7)
C9 C10 C11 C12 -3.1(8)
C17 N2 C12 C11 -79.6(6)
C9 N2 C12 C11 37.3(6)
Zn1 N2 C12 C11 150.1(4)
C10 C11 C12 N2 -21.5(7)
C8 N1 C14 C15 -172.5(6)
C7 N1 C14 C15 62.8(8)
Zn1 N1 C14 C15 -53.3(7)
C8 N1 C14 C16 60.6(8)
C7 N1 C14 C16 -64.0(8)
Zn1 N1 C14 C16 179.9(5)
C9 N2 C17 C18 175.2(5)
C12 N2 C17 C18 -74.3(7)
Zn1 N2 C17 C18 57.1(6)
N2 C17 C18 C19 174.3(6)
C17 C18 C19 C20 175.4(8)
C3 C2 C21 C34 -126.6(5)
C1 C2 C21 C34 54.8(7)
C3 C2 C21 C28 -12.8(7)
C1 C2 C21 C28 168.7(4)
C3 C2 C21 C22 108.3(5)
C1 C2 C21 C22 -70.3(6)
C2 C21 C22 C23 116.3(6)
C34 C21 C22 C23 -9.1(7)
C28 C21 C22 C23 -121.0(6)
C2 C21 C22 C27 -62.5(6)
C34 C21 C22 C27 172.1(5)
C28 C21 C22 C27 60.2(6)
C27 C22 C23 C24 -4.2(8)
C21 C22 C23 C24 176.9(5)
C22 C23 C24 C25 0.5(9)
C23 C24 C25 C26 3.0(9)
C24 C25 C26 C27 -2.5(10)
C25 C26 C27 C22 -1.4(9)
C23 C22 C27 C26 4.8(8)
C21 C22 C27 C26 -176.3(5)
C2 C21 C28 C33 -57.9(7)
C34 C21 C28 C33 63.5(7)
C22 C21 C28 C33 -176.9(6)
C2 C21 C28 C29 128.3(6)
C34 C21 C28 C29 -110.3(6)
C22 C21 C28 C29 9.3(8)
C33 C28 C29 C30 -0.2(11)
C21 C28 C29 C30 173.7(7)
C28 C29 C30 C31 3.7(14)
C29 C30 C31 C32 -7.5(16)
C30 C31 C32 C33 8.1(16)
C31 C32 C33 C28 -4.8(15)
C29 C28 C33 C32 0.8(11)
C21 C28 C33 C32 -173.5(7)
C2 C21 C34 C35 -172.7(5)
C28 C21 C34 C35 66.5(6)
C22 C21 C34 C35 -51.1(7)
C2 C21 C34 C39 14.9(7)
C28 C21 C34 C39 -105.9(5)
C22 C21 C34 C39 136.4(5)
C39 C34 C35 C36 -2.5(9)
C21 C34 C35 C36 -175.3(6)
C34 C35 C36 C37 1.6(11)
C35 C36 C37 C38 0.9(11)
C36 C37 C38 C39 -2.4(11)
C37 C38 C39 C34 1.4(10)
C35 C34 C39 C38 1.0(9)
C21 C34 C39 C38 173.7(6)

loop_
_platon_squeeze_void_nr
_platon_squeeze_void_average_x
_platon_squeeze_void_average_y
_platon_squeeze_void_average_z
_platon_squeeze_void_volume
_platon_squeeze_void_count_electrons
_platon_squeeze_void_content
1 0.000 -0.063 0.500 582 120 ' '
2 0.189 0.244 0.165 7 0 ' '
3 0.358 0.298 0.149 17 0 ' '
4 0.811 0.744 0.835 8 0 ' '
5 0.642 0.798 0.850 16 0 ' '
